data_9012056
loop_
_publ_author_name
'Brunton, G.'

_publ_section_title
;
 Refinement of the structure of K2Cr2O7
;
_journal_name_full 'Materials Research Bulletin'
_journal_page_first 271
_journal_page_last 274
_journal_paper_doi 10.1016/0025-5408(73)90004-4
_journal_volume 8
_journal_year 1973
_chemical_compound_source Synthetic
_chemical_formula_sum 'Cr2 K2 O7'
_chemical_name_mineral Lopezite
_space_group_IT_number 2
_symmetry_space_group_name_Hall '-P 1'
_symmetry_space_group_name_H-M 'P -1'
_cell_angle_alpha 98.03
_cell_angle_beta 90.88
_cell_angle_gamma 96.18
_cell_length_a 7.4200
_cell_length_b 13.399
_cell_length_c 7.3845
_cell_formula_units_Z 4
_cell_volume 722.403
_database_code_amcsd 0014228
_exptl_crystal_density_diffrn 2.705
_cod_original_formula_sum 'K2 Cr2 O7'
_cod_database_code 9012056

loop_
_space_group_symop_operation_xyz
x,y,z
-x,-y,-z

loop_
_atom_site_aniso_label
_atom_site_aniso_U_11
_atom_site_aniso_U_22
_atom_site_aniso_U_33
_atom_site_aniso_U_12
_atom_site_aniso_U_13
_atom_site_aniso_U_23
K1 0.03278 0.02123 0.03816 0.00493 -0.00920 0.00190
K2 0.02919 0.02704 0.03410 0.00197 -0.00396 0.00972
K3 0.03140 0.02590 0.03843 0.00207 0.00819 0.00337
K4 0.02644 0.02440 0.02435 0.00054 -0.00188 0.00332
Cr1 0.02195 0.01700 0.01948 0.00424 0.00044 0.00356
Cr2 0.02278 0.01726 0.01965 0.00202 0.00076 0.00371
Cr3 0.02027 0.01797 0.01802 0.00089 -0.00117 0.00283
Cr4 0.02060 0.01638 0.02043 0.00158 -0.00281 0.00015
O1 0.03222 0.02731 0.02760 0.00640 0.00874 0.00342
O2 0.03140 0.03083 0.04086 0.01182 -0.00328 0.01172
O3 0.02561 0.02819 0.03870 0.00296 -0.00055 0.01611
O4 0.04710 0.03171 0.02841 -0.00099 -0.00956 -0.00342
O5 0.03250 0.03699 0.03301 0.01084 0.01010 0.00195
O6 0.03663 0.02642 0.04303 -0.00443 0.00191 0.01465
O7 0.04600 0.03083 0.02517 0.00542 -0.00655 -0.00244
O8 0.02864 0.02290 0.01921 -0.00296 -0.00218 0.00098
O9 0.03663 0.02026 0.03139 -0.00049 -0.01256 -0.00244
O10 0.02947 0.03083 0.03085 0.00345 -0.00874 0.00879
O11 0.03167 0.02731 0.04276 0.00542 0.01037 0.00146
O12 0.02561 0.02731 0.03518 0.00443 -0.00846 0.00391
O13 0.02837 0.02466 0.02733 0.00443 -0.00082 -0.00195
O14 0.04242 0.03699 0.03112 -0.00936 0.00328 0.01318

loop_
_atom_site_label
_atom_site_fract_x
_atom_site_fract_y
_atom_site_fract_z
K1 0.66919 0.14053 0.10380
K2 0.23292 0.15052 0.74983
K3 0.34729 0.63594 0.30460
K4 0.08500 0.34153 0.33748
Cr1 0.19317 0.08615 0.20690
Cr2 0.76885 0.10722 0.59195
Cr3 0.84734 0.58327 0.18665
Cr4 0.57394 0.38661 0.18305
O1 0.32500 0.05700 0.04100
O2 0.02950 0.13950 0.13120
O3 0.10680 0.97320 0.29190
O4 0.30490 0.16300 0.36520
O5 0.38780 0.85080 0.27930
O6 0.09030 0.79810 0.44510
O7 0.31530 0.95470 0.59790
O8 0.70370 0.47740 0.07030
O9 0.48160 0.30000 0.02410
O10 0.70660 0.33620 0.31130
O11 0.42430 0.43950 0.30490
O12 -0.00030 0.54320 0.30790
O13 0.72620 0.65200 0.32290
O14 0.93880 0.64870 0.03980

loop_
_cod_related_entry_id
_cod_related_entry_database
_cod_related_entry_code
1 AMCSD 0014228
